data_2223052
loop_
_publ_author_name
'Saeed, Aamer'
'Hussain, Shahid'
'Batool, Mahira'
'Fl\"orke, Ulrich'

_publ_section_title
;
 <i>N</i>-(4-Methoxyphenyl)pivalamide
;
_journal_coeditor_code FL2254
_journal_issue 9
_journal_name_full 'Acta Crystallographica Section E'
_journal_page_first o2067
_journal_paper_doi 10.1107/S1600536809029535
_journal_volume 65
_journal_year 2009
_chemical_formula_iupac 'C12 H17 N O2'
_chemical_formula_moiety 'C12 H17 N O2'
_chemical_formula_sum 'C12 H17 N O2'
_chemical_formula_weight 207.27
_chemical_name_systematic
;
<i>N</i>-(4-Methoxyphenyl)pivalamide
;
_space_group_IT_number 61
_symmetry_cell_setting orthorhombic
_symmetry_space_group_name_Hall '-P 2ac 2ab'
_symmetry_space_group_name_H-M 'P b c a'
_atom_sites_solution_hydrogens difmap
_atom_sites_solution_primary direct
_atom_sites_solution_secondary difmap
_audit_creation_method SHELXL-97
_cell_angle_alpha 90.00
_cell_angle_beta 90.00
_cell_angle_gamma 90.00
_cell_formula_units_Z 8
_cell_length_a 9.5547(13)
_cell_length_b 10.0657(15)
_cell_length_c 24.575(4)
_cell_measurement_reflns_used 778
_cell_measurement_temperature 120(2)
_cell_measurement_theta_max 27.00
_cell_measurement_theta_min 2.70
_cell_volume 2363.5(6)
_computing_cell_refinement 'SAINT (Bruker, 2002)'
_computing_data_collection 'SMART (Bruker, 2002)'
_computing_data_reduction 'SAINT (Bruker, 2002)'
_computing_molecular_graphics 'SHELXTL (Sheldrick, 2008)'
_computing_publication_material 'SHELXTL (Sheldrick, 2008)'
_computing_structure_refinement 'SHELXL97 (Sheldrick, 2008)'
_computing_structure_solution 'SHELXS97 (Sheldrick, 2008)'
_diffrn_ambient_temperature 120(2)
_diffrn_measured_fraction_theta_full 0.999
_diffrn_measured_fraction_theta_max 0.999
_diffrn_measurement_device_type 'Bruker SMART APEX'
_diffrn_measurement_method '\f and \w'
_diffrn_radiation_monochromator graphite
_diffrn_radiation_source 'sealed tube'
_diffrn_radiation_type MoK\a
_diffrn_radiation_wavelength 0.71073
_diffrn_reflns_av_R_equivalents 0.0533
_diffrn_reflns_av_sigmaI/netI 0.0339
_diffrn_reflns_limit_h_max 12
_diffrn_reflns_limit_h_min -9
_diffrn_reflns_limit_k_max 13
_diffrn_reflns_limit_k_min -13
_diffrn_reflns_limit_l_max 32
_diffrn_reflns_limit_l_min -31
_diffrn_reflns_number 17959
_diffrn_reflns_theta_full 27.87
_diffrn_reflns_theta_max 27.87
_diffrn_reflns_theta_min 1.66
_diffrn_standards_decay_% 0
_exptl_absorpt_coefficient_mu 0.079
_exptl_absorpt_correction_T_max 0.9844
_exptl_absorpt_correction_T_min 0.9691
_exptl_absorpt_correction_type multi-scan
_exptl_absorpt_process_details '(SADABS; Sheldrick, 2004)'
_exptl_crystal_colour colourless
_exptl_crystal_density_diffrn 1.165
_exptl_crystal_density_method 'not measured'
_exptl_crystal_description block
_exptl_crystal_F_000 896
_exptl_crystal_size_max 0.40
_exptl_crystal_size_mid 0.25
_exptl_crystal_size_min 0.20
_refine_diff_density_max 0.318
_refine_diff_density_min -0.195
_refine_ls_extinction_method none
_refine_ls_goodness_of_fit_ref 1.022
_refine_ls_hydrogen_treatment constr
_refine_ls_matrix_type full
_refine_ls_number_parameters 137
_refine_ls_number_reflns 2817
_refine_ls_number_restraints 0
_refine_ls_restrained_S_all 1.022
_refine_ls_R_factor_all 0.0659
_refine_ls_R_factor_gt 0.0477
_refine_ls_shift/su_max 0.000
_refine_ls_shift/su_mean 0.000
_refine_ls_structure_factor_coef Fsqd
_refine_ls_weighting_details 'calc w=1/[\s^2^(Fo^2^)+(0.0527P)^2^+0.8944P] where P=(Fo^2^+2Fc^2^)/3'
_refine_ls_weighting_scheme calc
_refine_ls_wR_factor_gt 0.1109
_refine_ls_wR_factor_ref 0.1200
_reflns_number_gt 2158
_reflns_number_total 2817
_reflns_threshold_expression I>2\s(I)
_cod_data_source_file fl2254.cif
_cod_data_source_block I
_cod_depositor_comments
;
The following automatic conversions were performed:
'_symmetry_cell_setting' value 'Orthorhombic' changed to 'orthorhombic'
according to '/home/saulius/struct/CIF-dictionaries/cif_core.dic'
dictionary named 'cif_core.dic' version 2.4.1 from 2010-06-29.

Automatic conversion script
Id: cif_fix_enum 1527 2010-12-29 10:47:43Z saulius 

The following automatic conversions were performed:

'_symmetry_cell_setting' value 'Orthorhombic' changed to
'orthorhombic' according to
/home/saulius/struct/CIF-dictionaries/cif_core.dic dictionary named
'cif_core.dic' version 2.4.1 from 2010-06-29.

Automatic conversion script
Id: cif_fix_values 1715 2011-07-08 13:25:40Z adriana 
;
_cod_database_code 2223052
_cod_database_fobs_code 2223052

loop_
_symmetry_equiv_pos_as_xyz
'x, y, z'
'-x+1/2, -y, z+1/2'
'-x, y+1/2, -z+1/2'
'x+1/2, -y+1/2, -z'
'-x, -y, -z'
'x-1/2, y, -z-1/2'
'x, -y-1/2, z-1/2'
'-x-1/2, y-1/2, z'

loop_
_atom_site_type_symbol
_atom_site_label
_atom_site_fract_x
_atom_site_fract_y
_atom_site_fract_z
_atom_site_U_iso_or_equiv
_atom_site_adp_type
_atom_site_calc_flag
_atom_site_refinement_flags
_atom_site_occupancy
_atom_site_disorder_assembly
_atom_site_disorder_group
O O1 0.23114(10) 0.78822(9) 0.15214(4) 0.0261(2) Uani d . 1 . .
O O2 -0.30713(11) 0.99245(12) 0.02439(5) 0.0353(3) Uani d . 1 . .
N N1 0.18414(12) 1.00795(11) 0.14651(5) 0.0221(3) Uani d . 1 . .
H H1A 0.2122 1.0875 0.1566 0.027 Uiso calc R 1 . .
C C1 0.26370(14) 0.90357(13) 0.16238(5) 0.0196(3) Uani d . 1 . .
C C2 0.05959(14) 1.00104(13) 0.11504(5) 0.0203(3) Uani d . 1 . .
C C3 -0.03786(15) 0.89929(13) 0.12087(6) 0.0233(3) Uani d . 1 . .
H H3A -0.0213 0.8293 0.1460 0.028 Uiso calc R 1 . .
C C4 -0.15869(15) 0.90042(14) 0.09003(6) 0.0264(3) Uani d . 1 . .
H H4A -0.2249 0.8307 0.0940 0.032 Uiso calc R 1 . .
C C5 -0.18439(15) 1.00250(15) 0.05324(6) 0.0253(3) Uani d . 1 . .
C C6 -0.08911(16) 1.10480(14) 0.04785(6) 0.0270(3) Uani d . 1 . .
H H6A -0.1068 1.1757 0.0233 0.032 Uiso calc R 1 . .
C C7 0.03299(15) 1.10322(13) 0.07865(6) 0.0249(3) Uani d . 1 . .
H H7A 0.0991 1.1731 0.0747 0.030 Uiso calc R 1 . .
C C8 -0.33901(18) 1.09944(18) -0.01185(7) 0.0375(4) Uani d . 1 . .
H H8A -0.3448 1.1826 0.0088 0.056 Uiso calc R 1 . .
H H8B -0.4289 1.0823 -0.0298 0.056 Uiso calc R 1 . .
H H8C -0.2652 1.1067 -0.0394 0.056 Uiso calc R 1 . .
C C9 0.39771(15) 0.93998(13) 0.19354(6) 0.0227(3) Uani d . 1 . .
C C10 0.36095(17) 1.02511(15) 0.24320(7) 0.0313(4) Uani d . 1 . .
H H10A 0.4468 1.0479 0.2629 0.047 Uiso calc R 1 . .
H H10B 0.2983 0.9752 0.2672 0.047 Uiso calc R 1 . .
H H10C 0.3143 1.1067 0.2312 0.047 Uiso calc R 1 . .
C C11 0.46851(17) 0.81265(15) 0.21301(7) 0.0337(4) Uani d . 1 . .
H H11A 0.5542 0.8351 0.2329 0.050 Uiso calc R 1 . .
H H11B 0.4920 0.7571 0.1816 0.050 Uiso calc R 1 . .
H H11C 0.4048 0.7640 0.2371 0.050 Uiso calc R 1 . .
C C12 0.49651(16) 1.01588(16) 0.15543(7) 0.0328(4) Uani d . 1 . .
H H12A 0.5824 1.0391 0.1751 0.049 Uiso calc R 1 . .
H H12B 0.4504 1.0972 0.1428 0.049 Uiso calc R 1 . .
H H12C 0.5199 0.9599 0.1241 0.049 Uiso calc R 1 . .

loop_
_atom_site_aniso_label
_atom_site_aniso_U_11
_atom_site_aniso_U_22
_atom_site_aniso_U_33
_atom_site_aniso_U_12
_atom_site_aniso_U_13
_atom_site_aniso_U_23
O1 0.0257(5) 0.0146(5) 0.0380(6) -0.0001(4) -0.0074(4) -0.0020(4)
O2 0.0262(6) 0.0441(7) 0.0356(6) -0.0021(5) -0.0122(5) 0.0052(5)
N1 0.0226(6) 0.0141(5) 0.0297(6) -0.0008(4) -0.0065(5) -0.0017(5)
C1 0.0211(7) 0.0177(6) 0.0201(6) 0.0008(5) -0.0003(5) 0.0001(5)
C2 0.0201(7) 0.0184(6) 0.0223(6) 0.0026(5) -0.0026(5) -0.0024(5)
C3 0.0237(7) 0.0197(6) 0.0266(7) 0.0008(5) -0.0012(6) 0.0018(5)
C4 0.0226(7) 0.0253(7) 0.0315(8) -0.0035(6) -0.0006(6) -0.0012(6)
C5 0.0195(7) 0.0324(8) 0.0240(7) 0.0026(6) -0.0019(5) -0.0040(6)
C6 0.0275(8) 0.0269(7) 0.0267(8) 0.0040(6) -0.0023(6) 0.0056(6)
C7 0.0241(7) 0.0201(7) 0.0307(8) -0.0009(5) -0.0029(6) 0.0026(6)
C8 0.0318(9) 0.0506(10) 0.0301(9) 0.0057(8) -0.0106(7) 0.0047(7)
C9 0.0230(7) 0.0172(6) 0.0278(7) 0.0001(5) -0.0058(6) 0.0009(5)
C10 0.0346(9) 0.0283(7) 0.0310(8) -0.0007(6) -0.0095(7) -0.0052(6)
C11 0.0326(9) 0.0231(7) 0.0453(10) 0.0035(6) -0.0177(7) 0.0017(7)
C12 0.0209(7) 0.0365(8) 0.0409(9) -0.0025(6) -0.0036(7) 0.0071(7)

loop_
_atom_type_symbol
_atom_type_description
_atom_type_scat_dispersion_real
_atom_type_scat_dispersion_imag
_atom_type_scat_source
C C 0.0033 0.0016 'International Tables Vol C Tables 4.2.6.8 and 6.1.1.4'
H H 0.0000 0.0000 'International Tables Vol C Tables 4.2.6.8 and 6.1.1.4'
N N 0.0061 0.0033 'International Tables Vol C Tables 4.2.6.8 and 6.1.1.4'
O O 0.0106 0.0060 'International Tables Vol C Tables 4.2.6.8 and 6.1.1.4'

loop_
_geom_angle_atom_site_label_1
_geom_angle_atom_site_label_2
_geom_angle_atom_site_label_3
_geom_angle_site_symmetry_1
_geom_angle_site_symmetry_3
_geom_angle
_geom_angle_publ_flag
C5 O2 C8 . . 116.59(12) ?
C1 N1 C2 . . 126.08(11) ?
C1 N1 H1A . . 117.0 ?
C2 N1 H1A . . 117.0 ?
O1 C1 N1 . . 122.16(13) ?
O1 C1 C9 . . 122.60(12) ?
N1 C1 C9 . . 115.24(11) ?
C7 C2 C3 . . 119.32(13) ?
C7 C2 N1 . . 117.92(12) ?
C3 C2 N1 . . 122.71(12) ?
C4 C3 C2 . . 119.79(13) ?
C4 C3 H3A . . 120.1 ?
C2 C3 H3A . . 120.1 ?
C3 C4 C5 . . 120.70(13) ?
C3 C4 H4A . . 119.6 ?
C5 C4 H4A . . 119.6 ?
O2 C5 C6 . . 124.62(13) ?
O2 C5 C4 . . 115.58(13) ?
C6 C5 C4 . . 119.80(13) ?
C5 C6 C7 . . 119.50(13) ?
C5 C6 H6A . . 120.3 ?
C7 C6 H6A . . 120.3 ?
C2 C7 C6 . . 120.88(13) ?
C2 C7 H7A . . 119.6 ?
C6 C7 H7A . . 119.6 ?
O2 C8 H8A . . 109.5 ?
O2 C8 H8B . . 109.5 ?
H8A C8 H8B . . 109.5 ?
O2 C8 H8C . . 109.5 ?
H8A C8 H8C . . 109.5 ?
H8B C8 H8C . . 109.5 ?
C11 C9 C10 . . 108.76(12) ?
C11 C9 C12 . . 109.69(13) ?
C10 C9 C12 . . 110.42(12) ?
C11 C9 C1 . . 108.99(11) ?
C10 C9 C1 . . 109.84(12) ?
C12 C9 C1 . . 109.12(11) ?
C9 C10 H10A . . 109.5 ?
C9 C10 H10B . . 109.5 ?
H10A C10 H10B . . 109.5 ?
C9 C10 H10C . . 109.5 ?
H10A C10 H10C . . 109.5 ?
H10B C10 H10C . . 109.5 ?
C9 C11 H11A . . 109.5 ?
C9 C11 H11B . . 109.5 ?
H11A C11 H11B . . 109.5 ?
C9 C11 H11C . . 109.5 ?
H11A C11 H11C . . 109.5 ?
H11B C11 H11C . . 109.5 ?
C9 C12 H12A . . 109.5 ?
C9 C12 H12B . . 109.5 ?
H12A C12 H12B . . 109.5 ?
C9 C12 H12C . . 109.5 ?
H12A C12 H12C . . 109.5 ?
H12B C12 H12C . . 109.5 ?

loop_
_geom_bond_atom_site_label_1
_geom_bond_atom_site_label_2
_geom_bond_site_symmetry_2
_geom_bond_distance
_geom_bond_publ_flag
O1 C1 . 1.2282(16) ?
O2 C5 . 1.3741(17) ?
O2 C8 . 1.4304(19) ?
N1 C1 . 1.3542(17) ?
N1 C2 . 1.4209(17) ?
N1 H1A . 0.8800 ?
C1 C9 . 1.5362(19) ?
C2 C7 . 1.3866(19) ?
C2 C3 . 1.3916(19) ?
C3 C4 . 1.381(2) ?
C3 H3A . 0.9500 ?
C4 C5 . 1.391(2) ?
C4 H4A . 0.9500 ?
C5 C6 . 1.381(2) ?
C6 C7 . 1.391(2) ?
C6 H6A . 0.9500 ?
C7 H7A . 0.9500 ?
C8 H8A . 0.9800 ?
C8 H8B . 0.9800 ?
C8 H8C . 0.9800 ?
C9 C11 . 1.5262(19) ?
C9 C10 . 1.532(2) ?
C9 C12 . 1.534(2) ?
C10 H10A . 0.9800 ?
C10 H10B . 0.9800 ?
C10 H10C . 0.9800 ?
C11 H11A . 0.9800 ?
C11 H11B . 0.9800 ?
C11 H11C . 0.9800 ?
C12 H12A . 0.9800 ?
C12 H12B . 0.9800 ?
C12 H12C . 0.9800 ?

loop_
_geom_hbond_atom_site_label_D
_geom_hbond_atom_site_label_H
_geom_hbond_atom_site_label_A
_geom_hbond_site_symmetry_A
_geom_hbond_distance_DH
_geom_hbond_distance_HA
_geom_hbond_distance_DA
_geom_hbond_angle_DHA
N1 H1A O1 8_665 0.88 2.09 2.9382(15) 160.3
C3 H3A O1 . 0.95 2.45 2.9063(17) 109.2

loop_
_geom_torsion_atom_site_label_1
_geom_torsion_atom_site_label_2
_geom_torsion_atom_site_label_3
_geom_torsion_atom_site_label_4
_geom_torsion_site_symmetry_1
_geom_torsion_site_symmetry_2
_geom_torsion_site_symmetry_3
_geom_torsion_site_symmetry_4
_geom_torsion
_geom_torsion_publ_flag
C2 N1 C1 O1 . . . . -2.7(2) ?
C2 N1 C1 C9 . . . . 176.75(12) ?
C1 N1 C2 C7 . . . . -145.49(14) ?
C1 N1 C2 C3 . . . . 37.0(2) ?
C7 C2 C3 C4 . . . . 0.7(2) ?
N1 C2 C3 C4 . . . . 178.23(13) ?
C2 C3 C4 C5 . . . . -0.2(2) ?
C8 O2 C5 C6 . . . . -2.7(2) ?
C8 O2 C5 C4 . . . . 177.17(13) ?
C3 C4 C5 O2 . . . . 179.31(13) ?
C3 C4 C5 C6 . . . . -0.8(2) ?
O2 C5 C6 C7 . . . . -178.91(13) ?
C4 C5 C6 C7 . . . . 1.2(2) ?
C3 C2 C7 C6 . . . . -0.3(2) ?
N1 C2 C7 C6 . . . . -177.94(13) ?
C5 C6 C7 C2 . . . . -0.6(2) ?
O1 C1 C9 C11 . . . . -5.65(19) ?
N1 C1 C9 C11 . . . . 174.89(13) ?
O1 C1 C9 C10 . . . . -124.71(14) ?
N1 C1 C9 C10 . . . . 55.83(16) ?
O1 C1 C9 C12 . . . . 114.12(15) ?
N1 C1 C9 C12 . . . . -65.34(15) ?

loop_
_cod_related_entry_id
_cod_related_entry_database
_cod_related_entry_code
1 ChemSpider 455117
